data_7110818
loop_
_publ_author_name
'Kamalesh Babu, Ruppa P.'
'Cavell, Ronald G.'
'McDonald, Robert'

_publ_section_title
;
 The first hafnium methandiide complexes: the assembly of an entire triad
 of group 4 metal &#x2018;pincer&#x2019; bis(phosphinimine) complexes
 possessing the M&#xE006;C carbene--ylide structure
;
_journal_issue 6
_journal_name_full 'Chemical Communications'
_journal_page_first 481
_journal_paper_doi 10.1039/a909771f
_journal_year 2000
_chemical_formula_sum 'C31 H62 Cl2 Hf N2 P2 Si2'
_chemical_formula_weight 830.34
_chemical_name_systematic
; 
 ? 
;
_space_group_IT_number 14
_symmetry_cell_setting monoclinic
_symmetry_space_group_name_Hall '-P 2ybc'
_symmetry_space_group_name_H-M 'P 1 21/c 1'
_atom_sites_solution_hydrogens geom
_atom_sites_solution_primary direct
_atom_sites_solution_secondary difmap
_audit_creation_method SHELXL
_cell_angle_alpha 90.00
_cell_angle_beta 93.226(5)
_cell_angle_gamma 90.00
_cell_formula_units_Z 4
_cell_length_a 10.3572(7)
_cell_length_b 20.8156(10)
_cell_length_c 17.8865(10)
_cell_measurement_reflns_used 40
_cell_measurement_temperature 213(2)
_cell_measurement_theta_max 28.99
_cell_measurement_theta_min 27.50
_cell_volume 3850.1(4)
_computing_cell_refinement 'Siemens XSCANS'
_computing_data_collection 'Siemens XSCANS'
_computing_data_reduction 'Siemens SHELXTL'
_computing_molecular_graphics 'Siemens SHELXTL'
_computing_publication_material 'Siemens SHELXTL'
_computing_structure_refinement 'SHELXL-93 (Sheldrick, 1993)'
_computing_structure_solution 'SHELXS-86 (Sheldrick, 1990)'
_diffrn_ambient_temperature 213(2)
_diffrn_measurement_device 'Siemens P4'
_diffrn_measurement_method '2\q/\w scans'
_diffrn_radiation_monochromator graphite
_diffrn_radiation_source 'fine-focus sealed tube'
_diffrn_radiation_type CuKa
_diffrn_radiation_wavelength 1.54178
_diffrn_reflns_av_R_equivalents 0.0462
_diffrn_reflns_av_sigmaI/netI 0.0314
_diffrn_reflns_limit_h_max 11
_diffrn_reflns_limit_h_min -1
_diffrn_reflns_limit_k_max 22
_diffrn_reflns_limit_k_min -1
_diffrn_reflns_limit_l_max 19
_diffrn_reflns_limit_l_min -19
_diffrn_reflns_number 5204
_diffrn_reflns_theta_max 57.39
_diffrn_reflns_theta_min 3.26
_diffrn_standards_interval_count 297
_diffrn_standards_number 0
_exptl_absorpt_coefficient_mu 7.829
_exptl_absorpt_correction_T_max .1169
_exptl_absorpt_correction_T_min .0275
_exptl_absorpt_correction_type empirical
_exptl_crystal_colour colorless
_exptl_crystal_density_diffrn 1.433
_exptl_crystal_description fragment
_exptl_crystal_F_000 1704
_exptl_crystal_size_max 0.48
_exptl_crystal_size_mid 0.46
_exptl_crystal_size_min 0.36
_refine_diff_density_max 1.652
_refine_diff_density_min -.928
_refine_diff_density_rms .102
_refine_ls_extinction_method none
_refine_ls_goodness_of_fit_all 1.069
_refine_ls_goodness_of_fit_obs 1.095
_refine_ls_matrix_type full
_refine_ls_number_parameters 361
_refine_ls_number_reflns 4863
_refine_ls_number_restraints 0
_refine_ls_restrained_S_all 1.070
_refine_ls_restrained_S_obs 1.095
_refine_ls_R_factor_all 0.0495
_refine_ls_R_factor_obs 0.0432
_refine_ls_shift/esd_max 0.009
_refine_ls_shift/esd_mean 0.000
_refine_ls_structure_factor_coef Fsqd
_refine_ls_weighting_details 'w=1/[s^2^(Fo^2^)+( 0.0735P)^2^+3.4829P] where P=(Fo^2^+2Fc^2^)/3'
_refine_ls_weighting_scheme calc
_refine_ls_wR_factor_all 0.1148
_refine_ls_wR_factor_obs 0.1100
_reflns_number_observed 4306
_reflns_number_total 4864
_reflns_observed_criterion >2sigma(I)
_cod_data_source_file a909771fsup1.cif
_cod_data_source_block rgc9810
_cod_depositor_comments
;
The following automatic conversions were performed:

'_symmetry_cell_setting' value 'Monoclinic' changed to 'monoclinic'
according to /home/saulius/struct/CIF-dictionaries/cif_core.dic
dictionary named 'cif_core.dic' version 2.4.2 from 2011-04-26.

Automatic conversion script
Id: cif_fix_values 1891 2012-01-12 08:04:46Z andrius 

The following automatic conversions were performed:

'_refine_ls_weighting_scheme' value 'calc w=1/[s^2^(Fo^2^)+(
0.0735P)^2^+3.4829P] where P=(Fo^2^+2Fc^2^)/3' was changed to 'calc'.
New tag '_refine_ls_weighting_details' was created. The value of the
new tag was set to 'w=1/[s^2^(Fo^2^)+( 0.0735P)^2^+3.4829P] where
P=(Fo^2^+2Fc^2^)/3'.

Automatic conversion script
Id: cif_fix_values 3143 2015-03-26 13:38:13Z robertas 
;
_cod_original_sg_symbol_H-M P2(1)/c
_cod_database_code 7110818

loop_
_symmetry_equiv_pos_as_xyz
'x, y, z'
'-x, y+1/2, -z+1/2'
'-x, -y, -z'
'x, -y-1/2, z-1/2'

loop_
_atom_site_aniso_label
_atom_site_aniso_U_11
_atom_site_aniso_U_22
_atom_site_aniso_U_33
_atom_site_aniso_U_23
_atom_site_aniso_U_13
_atom_site_aniso_U_12
Hf 0.0329(2) 0.0433(2) 0.0477(2) -0.00168(13) 0.00679(14) -0.00207(13)
Cl1 0.0534(10) 0.0559(10) 0.0821(12) 0.0000(9) -0.0023(9) -0.0161(8)
Cl2 0.0597(10) 0.0730(11) 0.0583(10) -0.0138(9) 0.0127(8) 0.0040(9)
P1 0.0337(8) 0.0414(8) 0.0439(9) -0.0004(7) 0.0024(7) -0.0011(7)
P2 0.0346(8) 0.0431(9) 0.0463(9) 0.0018(7) 0.0045(7) 0.0007(7)
Si1 0.0363(10) 0.0618(12) 0.0806(14) 0.0145(10) 0.0071(9) 0.0084(9)
Si2 0.0466(10) 0.0512(10) 0.0467(10) 0.0027(8) 0.0078(8) -0.0051(8)
N1 0.038(3) 0.042(3) 0.055(3) 0.004(2) 0.004(2) -0.002(2)
N2 0.041(3) 0.048(3) 0.044(3) -0.003(2) 0.006(2) -0.002(2)
C1 0.028(3) 0.049(4) 0.065(4) -0.003(3) 0.012(3) -0.007(3)
C2 0.064(5) 0.065(5) 0.064(5) 0.010(4) -0.005(4) 0.013(4)
C3 0.098(7) 0.136(9) 0.087(7) 0.031(6) 0.031(6) 0.072(7)
C4 0.051(6) 0.085(7) 0.316(20) 0.041(10) -0.062(9) -0.010(5)
C5 0.081(5) 0.081(5) 0.045(4) 0.000(4) 0.007(4) -0.015(4)
C6 0.060(5) 0.075(5) 0.062(5) 0.013(4) 0.010(4) -0.015(4)
C7 0.058(4) 0.060(4) 0.065(5) 0.007(4) 0.009(4) -0.002(4)
C11 0.038(3) 0.043(3) 0.044(3) 0.000(3) 0.000(3) -0.003(3)
C12 0.048(4) 0.052(4) 0.047(4) -0.003(3) 0.002(3) -0.002(3)
C13 0.067(5) 0.052(4) 0.050(4) -0.005(3) -0.001(3) -0.004(4)
C14 0.052(4) 0.057(4) 0.068(5) -0.009(4) -0.006(4) -0.019(3)
C15 0.039(4) 0.057(4) 0.070(5) 0.009(4) -0.001(3) -0.013(3)
C16 0.042(4) 0.048(4) 0.056(4) -0.003(3) 0.000(3) -0.004(3)
C21 0.046(4) 0.048(4) 0.041(4) -0.003(3) -0.006(3) -0.004(3)
C22 0.063(5) 0.060(4) 0.060(4) -0.005(4) 0.007(4) -0.001(4)
C23 0.075(5) 0.075(5) 0.054(4) -0.012(4) 0.015(4) 0.000(4)
C24 0.104(7) 0.080(6) 0.067(5) -0.024(5) -0.006(5) -0.001(5)
C25 0.073(5) 0.073(5) 0.074(5) -0.012(4) -0.013(4) -0.020(4)
C26 0.064(5) 0.064(4) 0.052(4) -0.005(4) -0.003(3) -0.019(4)
C31 0.042(4) 0.050(4) 0.045(4) 0.003(3) 0.000(3) 0.008(3)
C32 0.061(5) 0.065(5) 0.064(5) 0.019(4) 0.020(4) 0.020(4)
C33 0.083(6) 0.080(6) 0.068(5) 0.012(4) 0.030(5) 0.030(5)
C34 0.106(7) 0.087(6) 0.061(5) -0.013(5) 0.005(5) 0.042(6)
C35 0.073(5) 0.051(4) 0.072(5) -0.013(4) -0.015(4) 0.015(4)
C36 0.056(4) 0.056(4) 0.060(4) -0.005(3) -0.008(3) 0.009(3)
C41 0.037(4) 0.053(4) 0.055(4) 0.003(3) 0.003(3) -0.004(3)
C42 0.043(4) 0.052(4) 0.058(4) 0.001(3) 0.002(3) -0.001(3)
C43 0.054(4) 0.056(4) 0.076(5) -0.008(4) -0.003(4) -0.003(4)
C44 0.062(5) 0.077(6) 0.090(6) -0.006(5) -0.022(5) -0.015(4)
C45 0.050(5) 0.075(5) 0.081(6) 0.010(4) -0.018(4) 0.002(4)
C46 0.042(4) 0.067(5) 0.062(4) 0.009(4) -0.007(3) 0.001(3)

loop_
_atom_site_label
_atom_site_type_symbol
_atom_site_fract_x
_atom_site_fract_y
_atom_site_fract_z
_atom_site_U_iso_or_equiv
_atom_site_thermal_displace_type
_atom_site_occupancy
_atom_site_calc_flag
_atom_site_refinement_flags
Hf Hf 0.04496(3) 0.129195(14) -0.23762(2) 0.04109(15) Uani 1 d .
Cl1 Cl -0.1186(2) 0.05243(9) -0.27024(11) 0.0641(5) Uani 1 d .
Cl2 Cl 0.0066(2) 0.19228(9) -0.12950(10) 0.0633(5) Uani 1 d .
P1 P 0.14223(14) 0.19331(7) -0.36049(9) 0.0397(4) Uani 1 d .
P2 P 0.30612(15) 0.09394(8) -0.24536(9) 0.0413(4) Uani 1 d .
Si1 Si -0.1395(2) 0.24100(10) -0.35105(13) 0.0594(5) Uani 1 d .
Si2 Si 0.2007(2) 0.02381(9) -0.10679(10) 0.0480(4) Uani 1 d .
N1 N -0.0004(5) 0.1983(2) -0.3255(3) 0.0451(12) Uani 1 d .
N2 N 0.2007(5) 0.0723(2) -0.1855(3) 0.0441(12) Uani 1 d .
C1 C 0.2129(6) 0.1393(3) -0.3032(4) 0.047(2) Uani 1 d .
C2 C -0.1133(8) 0.3020(4) -0.4241(4) 0.065(2) Uani 1 d .
H2A H -0.0456(8) 0.3314(4) -0.4064(4) 0.078 Uiso 1 calc R
H2B H -0.1927(8) 0.3258(4) -0.4349(4) 0.078 Uiso 1 calc R
H2C H -0.0879(8) 0.2808(4) -0.4693(4) 0.078 Uiso 1 calc R
C3 C -0.1939(10) 0.2847(5) -0.2669(5) 0.106(4) Uani 1 d .
H3A H -0.1265(10) 0.3139(5) -0.2486(5) 0.127 Uiso 1 calc R
H3B H -0.2117(10) 0.2539(5) -0.2281(5) 0.127 Uiso 1 calc R
H3C H -0.2719(10) 0.3088(5) -0.2806(5) 0.127 Uiso 1 calc R
C4 C -0.2675(9) 0.1859(5) -0.3852(9) 0.153(7) Uani 1 d .
H4A H -0.2818(9) 0.1538(5) -0.3472(9) 0.184 Uiso 1 calc R
H4B H -0.2419(9) 0.1649(5) -0.4304(9) 0.184 Uiso 1 calc R
H4C H -0.3467(9) 0.2099(5) -0.3961(9) 0.184 Uiso 1 calc R
C5 C 0.2405(8) 0.0704(4) -0.0200(4) 0.069(2) Uani 1 d .
H5A H 0.3264(8) 0.0886(4) -0.0220(4) 0.083 Uiso 1 calc R
H5B H 0.2379(8) 0.0422(4) 0.0231(4) 0.083 Uiso 1 calc R
H5C H 0.1779(8) 0.1047(4) -0.0157(4) 0.083 Uiso 1 calc R
C6 C 0.0367(7) -0.0105(4) -0.1017(4) 0.065(2) Uani 1 d .
H6A H 0.0149(7) -0.0349(4) -0.1468(4) 0.078 Uiso 1 calc R
H6B H -0.0253(7) 0.0240(4) -0.0971(4) 0.078 Uiso 1 calc R
H6C H 0.0346(7) -0.0384(4) -0.0584(4) 0.078 Uiso 1 calc R
C7 C 0.3186(7) -0.0436(3) -0.1089(4) 0.061(2) Uani 1 d .
H7A H 0.4053(7) -0.0264(3) -0.1116(4) 0.073 Uiso 1 calc R
H7B H 0.2981(7) -0.0703(3) -0.1524(4) 0.073 Uiso 1 calc R
H7C H 0.3140(7) -0.0691(3) -0.0638(4) 0.073 Uiso 1 calc R
C11 C 0.2233(6) 0.2716(3) -0.3622(3) 0.0417(14) Uani 1 d .
H11 H 0.1950(6) 0.2928(3) -0.4099(3) 0.050 Uiso 1 calc R
C12 C 0.1839(6) 0.3154(3) -0.2987(4) 0.049(2) Uani 1 d .
H12A H 0.0900(6) 0.3217(3) -0.3028(4) 0.059 Uiso 1 calc R
H12B H 0.2062(6) 0.2946(3) -0.2505(4) 0.059 Uiso 1 calc R
C13 C 0.2503(7) 0.3800(3) -0.3009(4) 0.057(2) Uani 1 d .
H13A H 0.2278(7) 0.4054(3) -0.2573(4) 0.068 Uiso 1 calc R
H13B H 0.2191(7) 0.4032(3) -0.3460(4) 0.068 Uiso 1 calc R
C14 C 0.3977(7) 0.3732(3) -0.3007(4) 0.059(2) Uani 1 d .
H14A H 0.4369(7) 0.4157(3) -0.3061(4) 0.071 Uiso 1 calc R
H14B H 0.4305(7) 0.3550(3) -0.2528(4) 0.071 Uiso 1 calc R
C15 C 0.4362(6) 0.3300(3) -0.3642(4) 0.056(2) Uani 1 d .
H15A H 0.5302(6) 0.3239(3) -0.3608(4) 0.067 Uiso 1 calc R
H15B H 0.4127(6) 0.3508(3) -0.4122(4) 0.067 Uiso 1 calc R
C16 C 0.3696(6) 0.2645(3) -0.3615(4) 0.049(2) Uani 1 d .
H16A H 0.3925(6) 0.2388(3) -0.4048(4) 0.059 Uiso 1 calc R
H16B H 0.4005(6) 0.2417(3) -0.3160(4) 0.059 Uiso 1 calc R
C21 C 0.1155(6) 0.1700(3) -0.4579(3) 0.0455(15) Uani 1 d .
H21 H 0.0580(6) 0.2030(3) -0.4818(3) 0.055 Uiso 1 calc R
C22 C 0.2359(7) 0.1670(4) -0.5037(4) 0.061(2) Uani 1 d .
H22A H 0.2975(7) 0.1362(4) -0.4804(4) 0.073 Uiso 1 calc R
H22B H 0.2776(7) 0.2093(4) -0.5031(4) 0.073 Uiso 1 calc R
C23 C 0.2031(8) 0.1469(4) -0.5850(4) 0.068(2) Uani 1 d .
H23A H 0.1519(8) 0.1809(4) -0.6104(4) 0.081 Uiso 1 calc R
H23B H 0.2833(8) 0.1420(4) -0.6109(4) 0.081 Uiso 1 calc R
C24 C 0.1279(10) 0.0845(4) -0.5899(5) 0.084(3) Uani 1 d .
H24A H 0.1029(10) 0.0752(4) -0.6424(5) 0.101 Uiso 1 calc R
H24B H 0.1831(10) 0.0494(4) -0.5705(5) 0.101 Uiso 1 calc R
C25 C 0.0104(8) 0.0882(4) -0.5464(5) 0.074(2) Uani 1 d .
H25A H -0.0337(8) 0.0465(4) -0.5485(5) 0.089 Uiso 1 calc R
H25B H -0.0489(8) 0.1202(4) -0.5693(5) 0.089 Uiso 1 calc R
C26 C 0.0425(7) 0.1062(4) -0.4648(4) 0.060(2) Uani 1 d .
H26A H 0.0954(7) 0.0722(4) -0.4407(4) 0.072 Uiso 1 calc R
H26B H -0.0378(7) 0.1095(4) -0.4386(4) 0.072 Uiso 1 calc R
C31 C 0.3754(6) 0.0237(3) -0.2891(4) 0.0457(15) Uani 1 d .
H31 H 0.4247(6) -0.0006(3) -0.2494(4) 0.055 Uiso 1 calc R
C32 C 0.4696(7) 0.0425(4) -0.3479(4) 0.063(2) Uani 1 d .
H32A H 0.4241(7) 0.0683(4) -0.3869(4) 0.076 Uiso 1 calc R
H32B H 0.5390(7) 0.0688(4) -0.3245(4) 0.076 Uiso 1 calc R
C33 C 0.5281(9) -0.0164(4) -0.3836(5) 0.076(2) Uani 1 d .
H33A H 0.5827(9) -0.0027(4) -0.4236(5) 0.091 Uiso 1 calc R
H33B H 0.5828(9) -0.0393(4) -0.3459(5) 0.091 Uiso 1 calc R
C34 C 0.4252(10) -0.0608(4) -0.4153(5) 0.085(3) Uani 1 d .
H34A H 0.4662(10) -0.0993(4) -0.4349(5) 0.102 Uiso 1 calc R
H34B H 0.3775(10) -0.0395(4) -0.4571(5) 0.102 Uiso 1 calc R
C35 C 0.3310(8) -0.0809(4) -0.3577(4) 0.066(2) Uani 1 d .
H35A H 0.3764(8) -0.1061(4) -0.3181(4) 0.079 Uiso 1 calc R
H35B H 0.2628(8) -0.1078(4) -0.3815(4) 0.079 Uiso 1 calc R
C36 C 0.2708(7) -0.0212(3) -0.3235(4) 0.058(2) Uani 1 d .
H36A H 0.2131(7) -0.0344(3) -0.2848(4) 0.069 Uiso 1 calc R
H36B H 0.2191(7) 0.0019(3) -0.3625(4) 0.069 Uiso 1 calc R
C41 C 0.4437(6) 0.1371(3) -0.1999(4) 0.048(2) Uani 1 d .
H41 H 0.4919(6) 0.1558(3) -0.2409(4) 0.058 Uiso 1 calc R
C42 C 0.3975(6) 0.1942(3) -0.1540(4) 0.051(2) Uani 1 d .
H42A H 0.3399(6) 0.2213(3) -0.1858(4) 0.061 Uiso 1 calc R
H42B H 0.3484(6) 0.1782(3) -0.1126(4) 0.061 Uiso 1 calc R
C43 C 0.5103(7) 0.2338(4) -0.1230(4) 0.062(2) Uani 1 d .
H43A H 0.5528(7) 0.2540(4) -0.1646(4) 0.075 Uiso 1 calc R
H43B H 0.4781(7) 0.2680(4) -0.0914(4) 0.075 Uiso 1 calc R
C44 C 0.6078(8) 0.1944(4) -0.0778(5) 0.077(2) Uani 1 d .
H44A H 0.5692(8) 0.1791(4) -0.0323(5) 0.093 Uiso 1 calc R
H44B H 0.6824(8) 0.2213(4) -0.0627(5) 0.093 Uiso 1 calc R
C45 C 0.6526(8) 0.1377(4) -0.1217(5) 0.070(2) Uani 1 d .
H45A H 0.7105(8) 0.1113(4) -0.0891(5) 0.084 Uiso 1 calc R
H45B H 0.7022(8) 0.1532(4) -0.1631(5) 0.084 Uiso 1 calc R
C46 C 0.5418(6) 0.0964(4) -0.1530(4) 0.057(2) Uani 1 d .
H46A H 0.4987(6) 0.0762(4) -0.1117(4) 0.069 Uiso 1 calc R
H46B H 0.5756(6) 0.0623(4) -0.1842(4) 0.069 Uiso 1 calc R

loop_
_atom_type_symbol
_atom_type_description
_atom_type_scat_dispersion_real
_atom_type_scat_dispersion_imag
_atom_type_scat_source
C C .0181 .0091 'International Tables Vol C Tables 4.2.6.8 and 6.1.1.4'
H H .0000 .0000 'International Tables Vol C Tables 4.2.6.8 and 6.1.1.4'
N N .0311 .0180 'International Tables Vol C Tables 4.2.6.8 and 6.1.1.4'
Si Si .2541 .3302 'International Tables Vol C Tables 4.2.6.8 and 6.1.1.4'
P P .2955 .4335 'International Tables Vol C Tables 4.2.6.8 and 6.1.1.4'
Cl Cl .3639 .7018 'International Tables Vol C Tables 4.2.6.8 and 6.1.1.4'
Hf Hf -6.1794 4.9776 'International Tables Vol C Tables 4.2.6.8 and 6.1.1.4'

loop_
_geom_angle_atom_site_label_1
_geom_angle_atom_site_label_2
_geom_angle_atom_site_label_3
_geom_angle
C1 Hf N1 71.9(2)
C1 Hf N2 71.6(2)
N1 Hf N2 143.3(2)
C1 Hf Cl1 121.1(2)
N1 Hf Cl1 98.41(14)
N2 Hf Cl1 103.93(14)
C1 Hf Cl2 124.1(2)
N1 Hf Cl2 100.58(14)
N2 Hf Cl2 96.08(14)
Cl1 Hf Cl2 114.79(7)
N1 P1 C1 100.5(3)
N1 P1 C21 106.9(3)
C1 P1 C21 116.7(3)
N1 P1 C11 111.9(3)
C1 P1 C11 115.1(3)
C21 P1 C11 105.5(3)
N2 P2 C1 100.3(3)
N2 P2 C31 110.7(3)
C1 P2 C31 114.6(3)
N2 P2 C41 112.1(3)
C1 P2 C41 113.9(3)
C31 P2 C41 105.5(3)
N1 Si1 C4 110.1(4)
N1 Si1 C2 112.6(3)
C4 Si1 C2 109.0(5)
N1 Si1 C3 108.7(4)
C4 Si1 C3 109.1(7)
C2 Si1 C3 107.3(4)
N2 Si2 C6 107.9(3)
N2 Si2 C5 111.4(3)
C6 Si2 C5 108.7(4)
N2 Si2 C7 113.1(3)
C6 Si2 C7 108.4(4)
C5 Si2 C7 107.2(4)
P1 N1 Si1 133.4(3)
P1 N1 Hf 94.1(2)
Si1 N1 Hf 132.5(3)
P2 N2 Si2 136.4(3)
P2 N2 Hf 94.3(2)
Si2 N2 Hf 129.3(3)
P1 C1 P2 169.9(4)
P1 C1 Hf 93.5(3)
P2 C1 Hf 93.6(3)
C16 C11 C12 111.0(5)
C16 C11 P1 111.8(4)
C12 C11 P1 112.0(4)
C13 C12 C11 111.7(5)
C12 C13 C14 111.8(6)
C15 C14 C13 110.9(6)
C14 C15 C16 111.5(6)
C11 C16 C15 111.4(5)
C26 C21 C22 109.6(6)
C26 C21 P1 111.0(4)
C22 C21 P1 116.0(5)
C21 C22 C23 112.0(6)
C24 C23 C22 112.0(7)
C25 C24 C23 111.1(7)
C24 C25 C26 111.9(7)
C25 C26 C21 111.8(6)
C32 C31 C36 110.1(6)
C32 C31 P2 111.9(5)
C36 C31 P2 112.0(4)
C33 C32 C31 111.6(6)
C34 C33 C32 111.4(7)
C33 C34 C35 112.6(7)
C34 C35 C36 109.9(7)
C35 C36 C31 111.1(6)
C46 C41 C42 110.5(6)
C46 C41 P2 116.5(5)
C42 C41 P2 111.0(4)
C43 C42 C41 111.1(6)
C44 C43 C42 112.5(6)
C43 C44 C45 111.4(7)
C44 C45 C46 112.8(7)
C45 C46 C41 110.7(6)

loop_
_geom_bond_atom_site_label_1
_geom_bond_atom_site_label_2
_geom_bond_distance
Hf C1 2.162(6)
Hf N1 2.164(5)
Hf N2 2.170(5)
Hf Cl1 2.377(2)
Hf Cl2 2.389(2)
P1 N1 1.639(5)
P1 C1 1.662(7)
P1 C21 1.815(6)
P1 C11 1.834(6)
P2 N2 1.635(5)
P2 C1 1.668(7)
P2 C31 1.825(6)
P2 C41 1.835(7)
Si1 N1 1.732(5)
Si1 C4 1.831(10)
Si1 C2 1.853(7)
Si1 C3 1.872(9)
Si2 N2 1.732(5)
Si2 C6 1.849(7)
Si2 C5 1.857(7)
Si2 C7 1.862(7)
C11 C16 1.522(9)
C11 C12 1.530(9)
C12 C13 1.513(9)
C13 C14 1.533(10)
C14 C15 1.520(10)
C15 C16 1.529(9)
C21 C26 1.528(9)
C21 C22 1.532(9)
C22 C23 1.533(10)
C23 C24 1.515(12)
C24 C25 1.483(12)
C25 C26 1.526(10)
C31 C32 1.525(9)
C31 C36 1.533(9)
C32 C33 1.523(10)
C33 C34 1.497(13)
C34 C35 1.517(12)
C35 C36 1.532(9)
C41 C46 1.536(10)
C41 C42 1.537(9)
C42 C43 1.510(10)
C43 C44 1.501(11)
C44 C45 1.505(11)
C45 C46 1.515(10)

loop_
_geom_torsion_atom_site_label_1
_geom_torsion_atom_site_label_2
_geom_torsion_atom_site_label_3
_geom_torsion_atom_site_label_4
_geom_torsion
C1 P1 N1 Si1 -177.7(4)
C21 P1 N1 Si1 -55.4(5)
C11 P1 N1 Si1 59.7(5)
C1 P1 N1 Hf 0.3(3)
C21 P1 N1 Hf 122.6(3)
C11 P1 N1 Hf -122.4(3)
C4 Si1 N1 P1 111.3(7)
C2 Si1 N1 P1 -10.5(6)
C3 Si1 N1 P1 -129.2(5)
C4 Si1 N1 Hf -65.9(7)
C2 Si1 N1 Hf 172.2(4)
C3 Si1 N1 Hf 53.5(6)
C1 Hf N1 P1 -0.3(2)
N2 Hf N1 P1 6.9(4)
Cl1 Hf N1 P1 -120.3(2)
Cl2 Hf N1 P1 122.4(2)
C1 Hf N1 Si1 177.7(4)
N2 Hf N1 Si1 -175.1(3)
Cl1 Hf N1 Si1 57.7(4)
Cl2 Hf N1 Si1 -59.6(4)
C1 P2 N2 Si2 177.9(5)
C31 P2 N2 Si2 56.6(5)
C41 P2 N2 Si2 -60.9(5)
C1 P2 N2 Hf -3.1(3)
C31 P2 N2 Hf -124.4(3)
C41 P2 N2 Hf 118.1(3)
C6 Si2 N2 P2 -149.4(5)
C5 Si2 N2 P2 91.3(5)
C7 Si2 N2 P2 -29.5(6)
C6 Si2 N2 Hf 31.9(5)
C5 Si2 N2 Hf -87.4(4)
C7 Si2 N2 Hf 151.8(4)
C1 Hf N2 P2 2.5(2)
N1 Hf N2 P2 -4.7(4)
Cl1 Hf N2 P2 121.1(2)
Cl2 Hf N2 P2 -121.5(2)
C1 Hf N2 Si2 -178.4(4)
N1 Hf N2 Si2 174.4(3)
Cl1 Hf N2 Si2 -59.9(3)
Cl2 Hf N2 Si2 57.6(3)
N1 P1 C1 P2 -135.0(25)
C21 P1 C1 P2 109.9(26)
C11 P1 C1 P2 -14.6(27)
N1 P1 C1 Hf -0.3(3)
C21 P1 C1 Hf -115.5(3)
C11 P1 C1 Hf 120.1(3)
N2 P2 C1 P1 137.8(25)
C31 P2 C1 P1 -103.7(26)
C41 P2 C1 P1 17.9(27)
N2 P2 C1 Hf 3.1(3)
C31 P2 C1 Hf 121.6(3)
C41 P2 C1 Hf -116.7(3)
N1 Hf C1 P1 0.3(2)
N2 Hf C1 P1 -175.2(3)
Cl1 Hf C1 P1 89.2(3)
Cl2 Hf C1 P1 -90.4(3)
N1 Hf C1 P2 173.1(3)
N2 Hf C1 P2 -2.4(2)
Cl1 Hf C1 P2 -97.9(3)
Cl2 Hf C1 P2 82.4(3)
N1 P1 C11 C16 155.3(4)
C1 P1 C11 C16 41.4(6)
C21 P1 C11 C16 -88.8(5)
N1 P1 C11 C12 30.0(5)
C1 P1 C11 C12 -84.0(5)
C21 P1 C11 C12 145.9(5)
C16 C11 C12 C13 54.7(7)
P1 C11 C12 C13 -179.5(5)
C11 C12 C13 C14 -54.7(8)
C12 C13 C14 C15 54.7(8)
C13 C14 C15 C16 -55.0(8)
C12 C11 C16 C15 -55.0(7)
P1 C11 C16 C15 179.1(5)
C14 C15 C16 C11 55.8(8)
N1 P1 C21 C26 -58.3(5)
C1 P1 C21 C26 53.2(6)
C11 P1 C21 C26 -177.5(5)
N1 P1 C21 C22 175.8(5)
C1 P1 C21 C22 -72.7(6)
C11 P1 C21 C22 56.5(6)
C26 C21 C22 C23 53.4(8)
P1 C21 C22 C23 -180.0(5)
C21 C22 C23 C24 -54.0(9)
C22 C23 C24 C25 54.6(10)
C23 C24 C25 C26 -56.0(10)
C24 C25 C26 C21 57.1(10)
C22 C21 C26 C25 -54.7(8)
P1 C21 C26 C25 175.8(6)
N2 P2 C31 C32 177.4(5)
C1 P2 C31 C32 64.9(6)
C41 P2 C31 C32 -61.2(6)
N2 P2 C31 C36 53.1(5)
C1 P2 C31 C36 -59.3(5)
C41 P2 C31 C36 174.6(5)
C36 C31 C32 C33 -55.3(8)
P2 C31 C32 C33 179.4(6)
C31 C32 C33 C34 54.7(9)
C32 C33 C34 C35 -55.3(9)
C33 C34 C35 C36 56.1(9)
C34 C35 C36 C31 -56.5(8)
C32 C31 C36 C35 56.6(8)
P2 C31 C36 C35 -178.1(5)
N2 P2 C41 C46 73.7(6)
C1 P2 C41 C46 -173.3(5)
C31 P2 C41 C46 -46.8(6)
N2 P2 C41 C42 -53.8(5)
C1 P2 C41 C42 59.1(6)
C31 P2 C41 C42 -174.4(5)
C46 C41 C42 C43 55.0(7)
P2 C41 C42 C43 -174.2(5)
C41 C42 C43 C44 -55.1(9)
C42 C43 C44 C45 54.1(9)
C43 C44 C45 C46 -54.1(10)
C44 C45 C46 C41 54.8(9)
C42 C41 C46 C45 -54.6(8)
P2 C41 C46 C45 177.6(5)
